data_8000124
loop_
_publ_author_name
'Iwahori, Fumiyasu'
'Matsumura, Kazunari'
'Yamashita, Masahiro'
'Abe, Jiro'

_publ_section_title
;
 Synthesis, Structure, and Magnetic Property of Manganese(II) Complex of
 1,2-closo-Carboranyl Biradical with S = 3/2 Ground State
;
_journal_issue 1
_journal_name_full 'Chemistry Letters'
_journal_page_first 68
_journal_paper_doi 10.1246/cl.2006.68
_journal_volume 35
_journal_year 2006
_chemical_formula_moiety 'C38 H44 B10 F12 N4 Mn O8 '
_chemical_formula_sum 'C38 H44 B10 F12 Mn N4 O8'
_chemical_formula_weight 1075.81
_space_group_IT_number 15
_symmetry_cell_setting monoclinic
_symmetry_Int_Tables_number 15
_symmetry_space_group_name_Hall '-C 2yc'
_symmetry_space_group_name_H-M 'C 1 2/c 1'
_cell_angle_alpha 90
_cell_angle_beta 110.160(4)
_cell_angle_gamma 90
_cell_formula_units_Z 4
_cell_length_a 17.460(5)
_cell_length_b 20.740(5)
_cell_length_c 14.710(4)
_cell_measurement_reflns_used 9850
_cell_measurement_temperature 93.2
_cell_measurement_theta_max 31.0
_cell_measurement_theta_min 1.9
_cell_volume 5000(2)
_computing_cell_refinement CRYSTALCLEAR
_computing_data_collection CRYSTALCLEAR
_computing_data_reduction 'teXsan Ver. 1.11'
_computing_publication_material 'teXsan Ver. 1.11'
_computing_structure_refinement 'teXsan Ver. 1.10'
_computing_structure_solution SIR92
_diffrn_detector_area_resol_mean 28.57
_diffrn_measured_fraction_theta_full 0.8953
_diffrn_measured_fraction_theta_max 0.8953
_diffrn_measurement_device_type 'Rigaku/MSC Mercury CCD'
_diffrn_measurement_method \w
_diffrn_radiation_type 'Mo K\a'
_diffrn_radiation_wavelength 0.7107
_diffrn_reflns_av_R_equivalents 0.032
_diffrn_reflns_limit_h_max 25
_diffrn_reflns_limit_h_min -25
_diffrn_reflns_limit_k_max 19
_diffrn_reflns_limit_k_min -28
_diffrn_reflns_limit_l_max 20
_diffrn_reflns_limit_l_min -19
_diffrn_reflns_number 23556
_diffrn_reflns_theta_full 30.98
_diffrn_reflns_theta_max 30.98
_exptl_absorpt_coefficient_mu 0.360
_exptl_absorpt_correction_T_max 0.982
_exptl_absorpt_correction_T_min 0.982
_exptl_absorpt_correction_type none
_exptl_crystal_colour Green
_exptl_crystal_density_diffrn 1.429
_exptl_crystal_density_method 'not measured'
_exptl_crystal_description Block
_exptl_crystal_size_max 0.200
_exptl_crystal_size_mid 0.100
_exptl_crystal_size_min 0.050
_refine_diff_density_max 0.64
_refine_diff_density_min -0.39
_refine_ls_extinction_method none
_refine_ls_goodness_of_fit_ref 1.321
_refine_ls_number_parameters 345
_refine_ls_number_reflns 4322
_refine_ls_R_factor_gt 0.0589
_refine_ls_shift/su_max 0.0104
_refine_ls_structure_factor_coef Fsqd
_refine_ls_weighting_details 'w = 1/[\s^2^(Fo^2^) + (0.05700(Max(Fo^2^,0) + 2Fc^2^)/3)^2^]'
_refine_ls_weighting_scheme calc
_refine_ls_wR_factor_ref 0.1310
_reflns_number_gt 4322
_reflns_number_total 7134
_reflns_threshold_expression F^2^>2.0\s(F^2^)
_cod_data_source_file 35-68sup1.cif
_cod_data_source_block Mn(hfac)2-OCBBNN
_cod_original_cell_volume 5000.4(2)
_cod_original_formula_sum 'C38 H44 B10 F12 N4 Mn O8 '
_cod_database_code 8000124

loop_
_symmetry_equiv_pos_as_xyz
x,y,z
-x,y,1/2-z
-x,-y,-z
x,-y,1/2+z
1/2+x,1/2+y,z
1/2-x,1/2+y,1/2-z
1/2-x,1/2-y,-z
1/2+x,1/2-y,1/2+z

loop_
_atom_site_label
_atom_site_type_symbol
_atom_site_fract_x
_atom_site_fract_y
_atom_site_fract_z
_atom_site_U_iso_or_equiv
_atom_site_adp_type
_atom_site_occupancy
_atom_site_calc_flag
_atom_site_refinement_flags
Mn(1) Mn 0.5000 0.17231(3) 0.2500 0.0178(2) Uani 1.00 d S
F(1) F 0.7659(1) 0.2780(1) 0.2670(2) 0.0440(6) Uani 1.00 d .
F(2) F 0.7116(1) 0.32035(10) 0.3625(2) 0.0446(6) Uani 1.00 d .
F(3) F 0.8114(1) 0.2546(1) 0.4184(2) 0.0502(6) Uani 1.00 d .
F(4) F 0.6546(1) 0.0048(1) 0.4328(2) 0.0578(8) Uani 1.00 d .
F(5) F 0.6956(2) -0.0100(1) 0.3137(2) 0.0616(8) Uani 1.00 d .
F(6) F 0.7743(1) 0.0350(1) 0.4429(2) 0.0497(7) Uani 1.00 d .
O(1) O 0.3457(1) 0.2857(1) 0.5147(2) 0.0269(6) Uani 1.00 d .
O(2) O 0.5356(1) 0.19269(9) 0.4009(1) 0.0193(5) Uani 1.00 d .
O(3) O 0.6116(1) 0.22503(10) 0.2664(1) 0.0218(5) Uani 1.00 d .
O(4) O 0.5862(1) 0.09298(10) 0.2898(2) 0.0244(6) Uani 1.00 d .
N(1) N 0.3921(2) 0.2442(1) 0.4968(2) 0.0198(6) Uani 1.00 d .
N(2) N 0.4840(1) 0.2011(1) 0.4460(2) 0.0174(6) Uani 1.00 d .
C(1) C 0.4935(2) 0.5050(1) 0.3052(2) 0.0176(7) Uani 1.00 d .
C(2) C 0.4831(2) 0.4403(1) 0.3454(2) 0.0183(7) Uani 1.00 d .
C(3) C 0.4063(2) 0.4220(1) 0.3446(2) 0.0210(7) Uani 1.00 d .
C(4) C 0.3935(2) 0.3622(1) 0.3783(2) 0.0199(7) Uani 1.00 d .
C(5) C 0.4583(2) 0.3189(1) 0.4127(2) 0.0192(7) Uani 1.00 d .
C(6) C 0.5356(2) 0.3368(1) 0.4138(2) 0.0205(7) Uani 1.00 d .
C(7) C 0.5476(2) 0.3973(1) 0.3812(2) 0.0199(7) Uani 1.00 d .
C(8) C 0.4456(2) 0.2561(1) 0.4499(2) 0.0171(7) Uani 1.00 d .
C(9) C 0.3875(2) 0.1739(1) 0.5175(2) 0.0190(7) Uani 1.00 d .
C(10) C 0.4685(2) 0.1493(1) 0.5086(2) 0.0203(7) Uani 1.00 d .
C(11) C 0.3112(2) 0.1491(1) 0.4389(2) 0.0243(8) Uani 1.00 d .
C(12) C 0.3799(2) 0.1670(2) 0.6173(2) 0.0286(8) Uani 1.00 d .
C(13) C 0.4633(2) 0.0843(1) 0.4600(2) 0.0259(8) Uani 1.00 d .
C(14) C 0.5411(2) 0.1513(2) 0.6039(2) 0.0305(9) Uani 1.00 d .
C(15) C 0.7434(2) 0.2659(2) 0.3431(2) 0.0293(9) Uani 1.00 d .
C(16) C 0.6817(2) 0.2103(1) 0.3206(2) 0.0225(8) Uani 1.00 d .
C(17) C 0.7110(2) 0.1504(2) 0.3609(2) 0.0250(8) Uani 1.00 d .
C(18) C 0.6603(2) 0.0965(2) 0.3403(2) 0.0245(8) Uani 1.00 d .
C(19) C 0.6975(2) 0.0319(2) 0.3832(3) 0.0347(10) Uani 1.00 d .
B(1) B 0.4351(2) 0.5695(2) 0.3125(3) 0.0242(9) Uani 1.00 d .
B(2) B 0.5426(2) 0.5698(2) 0.3729(3) 0.0220(8) Uani 1.00 d .
B(3) B 0.5866(2) 0.5276(2) 0.2988(3) 0.0226(9) Uani 1.00 d .
B(4) B 0.4128(2) 0.6119(2) 0.2012(3) 0.0220(8) Uani 1.00 d .
B(5) B 0.4930(2) 0.6388(2) 0.3068(3) 0.0249(9) Uani 1.00 d .
H(1) H 0.397(2) 0.565(2) 0.351(3) 0.0385 Uiso 1.00 calc .
H(2) H 0.569(2) 0.562(2) 0.447(3) 0.0385 Uiso 1.00 calc .
H(3) H 0.640(2) 0.495(2) 0.330(3) 0.0385 Uiso 1.00 calc .
H(4) H 0.349(2) 0.636(2) 0.167(3) 0.0385 Uiso 1.00 calc .
H(5) H 0.486(2) 0.683(2) 0.348(3) 0.0385 Uiso 1.00 calc .
H(6) H 0.3619 0.4511 0.3205 0.0252 Uiso 1.00 calc .
H(7) H 0.3408 0.3507 0.3780 0.0239 Uiso 1.00 calc .
H(8) H 0.5799 0.3075 0.4369 0.0246 Uiso 1.00 calc .
H(9) H 0.6006 0.4096 0.3834 0.0238 Uiso 1.00 calc .
H(10) H 0.2649 0.1718 0.4419 0.0291 Uiso 1.00 calc .
H(11) H 0.3161 0.1556 0.3772 0.0291 Uiso 1.00 calc .
H(12) H 0.3049 0.1044 0.4485 0.0291 Uiso 1.00 calc .
H(13) H 0.3319 0.1884 0.6178 0.0343 Uiso 1.00 calc .
H(14) H 0.3767 0.1225 0.6314 0.0343 Uiso 1.00 calc .
H(15) H 0.4262 0.1856 0.6647 0.0343 Uiso 1.00 calc .
H(16) H 0.4530 0.0518 0.4999 0.0311 Uiso 1.00 calc .
H(17) H 0.4202 0.0848 0.3992 0.0311 Uiso 1.00 calc .
H(18) H 0.5133 0.0755 0.4504 0.0311 Uiso 1.00 calc .
H(19) H 0.5345 0.1190 0.6464 0.0366 Uiso 1.00 calc .
H(20) H 0.5901 0.1436 0.5912 0.0366 Uiso 1.00 calc .
H(21) H 0.5437 0.1924 0.6331 0.0366 Uiso 1.00 calc .
H(22) H 0.7661 0.1463 0.4027 0.0300 Uiso 1.00 calc .

loop_
_atom_site_aniso_label
_atom_site_aniso_U_11
_atom_site_aniso_U_22
_atom_site_aniso_U_33
_atom_site_aniso_U_12
_atom_site_aniso_U_13
_atom_site_aniso_U_23
Mn(1) 0.0158(3) 0.0185(3) 0.0201(3) 0.0000 0.0073(2) 0.0000
F(1) 0.038(1) 0.050(1) 0.048(1) -0.0150(10) 0.020(1) 0.013(1)
F(2) 0.038(1) 0.031(1) 0.061(1) -0.0113(9) 0.011(1) -0.008(1)
F(3) 0.029(1) 0.049(1) 0.052(1) -0.0152(9) -0.013(1) 0.023(1)
F(4) 0.043(1) 0.049(1) 0.092(2) 0.013(1) 0.037(1) 0.041(1)
F(5) 0.071(2) 0.034(1) 0.077(2) 0.021(1) 0.021(2) -0.003(1)
F(6) 0.030(1) 0.040(1) 0.071(2) 0.0081(9) 0.006(1) 0.025(1)
O(1) 0.031(1) 0.023(1) 0.034(1) 0.0022(9) 0.021(1) -0.0051(9)
O(2) 0.0176(10) 0.022(1) 0.021(1) 0.0017(8) 0.0106(8) 0.0004(8)
O(3) 0.018(1) 0.024(1) 0.023(1) -0.0024(8) 0.0063(9) 0.0042(8)
O(4) 0.020(1) 0.022(1) 0.033(1) 0.0009(8) 0.0114(9) -0.0017(9)
N(1) 0.022(1) 0.019(1) 0.021(1) 0.0005(10) 0.011(1) -0.0018(10)
N(2) 0.018(1) 0.019(1) 0.015(1) -0.0003(9) 0.0057(9) 0.0024(9)
C(1) 0.021(1) 0.015(1) 0.015(1) 0.001(1) 0.003(1) 0.000(1)
C(2) 0.024(1) 0.016(1) 0.013(1) 0.000(1) 0.005(1) -0.002(1)
C(3) 0.023(1) 0.019(1) 0.022(1) 0.003(1) 0.008(1) -0.002(1)
C(4) 0.021(1) 0.022(1) 0.018(1) 0.000(1) 0.008(1) -0.002(1)
C(5) 0.023(1) 0.019(1) 0.017(1) -0.001(1) 0.009(1) -0.004(1)
C(6) 0.021(1) 0.020(1) 0.020(1) 0.005(1) 0.005(1) 0.003(1)
C(7) 0.019(1) 0.018(1) 0.021(1) 0.000(1) 0.005(1) 0.004(1)
C(8) 0.018(1) 0.015(1) 0.017(1) 0.001(1) 0.005(1) -0.001(1)
C(9) 0.021(1) 0.018(1) 0.020(1) -0.003(1) 0.010(1) -0.002(1)
C(10) 0.021(1) 0.018(1) 0.024(1) 0.000(1) 0.012(1) 0.005(1)
C(11) 0.020(2) 0.019(1) 0.031(2) -0.004(1) 0.006(1) -0.006(1)
C(12) 0.036(2) 0.030(2) 0.026(2) -0.001(1) 0.019(1) 0.001(1)
C(13) 0.028(2) 0.019(2) 0.036(2) -0.001(1) 0.017(1) 0.002(1)
C(14) 0.028(2) 0.034(2) 0.029(2) -0.004(1) 0.010(1) 0.011(1)
C(15) 0.022(2) 0.031(2) 0.031(2) -0.006(1) 0.004(1) 0.008(1)
C(16) 0.020(1) 0.028(2) 0.021(1) -0.001(1) 0.010(1) 0.002(1)
C(17) 0.015(1) 0.031(2) 0.028(2) 0.000(1) 0.004(1) 0.010(1)
C(18) 0.021(2) 0.026(2) 0.031(2) 0.006(1) 0.014(1) 0.006(1)
C(19) 0.024(2) 0.028(2) 0.053(2) 0.005(1) 0.014(2) 0.007(2)
B(1) 0.028(2) 0.018(2) 0.028(2) 0.002(1) 0.012(2) -0.001(1)
B(2) 0.027(2) 0.018(2) 0.019(2) 0.002(1) 0.004(1) -0.002(1)
B(3) 0.022(2) 0.024(2) 0.019(2) -0.003(1) 0.003(1) -0.002(1)
B(4) 0.022(2) 0.014(2) 0.024(2) 0.001(1) 0.000(1) 0.000(1)
B(5) 0.026(2) 0.015(2) 0.029(2) -0.001(1) 0.004(2) -0.004(1)

loop_
_atom_type_symbol
_atom_type_description
_atom_type_scat_dispersion_real
_atom_type_scat_dispersion_imag
_atom_type_scat_source
C C 0.003 0.002
;International Tables for Crystallography
(1992, Vol. C, Tables 4.2.6.8 and 6.1.1.1)
;
H H 0.000 0.000
;International Tables for Crystallography
(1992, Vol. C, Table 6.1.1.2)
;
B B 0.001 0.001
;International Tables for Crystallography
(1992, Vol. C, Tables 4.2.6.8 and 6.1.1.1)
;
F F 0.017 0.010
;International Tables for Crystallography
(1992, Vol. C, Tables 4.2.6.8 and 6.1.1.1)
;
Mn Mn 0.337 0.728
;International Tables for Crystallography
(1992, Vol. C, Tables 4.2.6.8 and 6.1.1.1)
;
N N 0.006 0.003
;International Tables for Crystallography
(1992, Vol. C, Tables 4.2.6.8 and 6.1.1.1)
;
O O 0.011 0.006
;International Tables for Crystallography
(1992, Vol. C, Tables 4.2.6.8 and 6.1.1.1)
;

loop_
_geom_angle_atom_site_label_1
_geom_angle_atom_site_label_2
_geom_angle_atom_site_label_3
_geom_angle
_geom_angle_site_symmetry_1
_geom_angle_site_symmetry_3
_geom_angle_publ_flag
O(2) Mn(1) O(2) 157.1(1) . 2_655 yes
O(2) Mn(1) O(3) 81.73(8) . . yes
O(2) Mn(1) O(3) 86.80(8) . 2_655 yes
O(2) Mn(1) O(4) 86.75(8) . . yes
O(2) Mn(1) O(4) 110.95(8) . 2_655 yes
O(2) Mn(1) O(3) 86.80(8) 2_655 . yes
O(2) Mn(1) O(3) 81.73(8) 2_655 2_655 yes
O(2) Mn(1) O(4) 110.95(8) 2_655 . yes
O(2) Mn(1) O(4) 86.75(8) 2_655 2_655 yes
O(3) Mn(1) O(3) 119.6(1) . 2_655 yes
O(3) Mn(1) O(4) 80.78(8) . . yes
O(3) Mn(1) O(4) 157.40(8) . 2_655 yes
O(3) Mn(1) O(4) 157.40(8) 2_655 . yes
O(3) Mn(1) O(4) 80.78(8) 2_655 2_655 yes
O(4) Mn(1) O(4) 81.4(1) . 2_655 yes
F(2) F(1) F(3) 60.0(1) . . yes
F(2) F(1) C(15) 36.7(2) . . yes
F(3) F(1) C(15) 36.5(2) . . yes
F(1) F(2) F(3) 60.3(1) . . yes
F(1) F(2) C(15) 36.7(2) . . yes
F(3) F(2) C(15) 36.7(2) . . yes
F(1) F(3) F(2) 59.7(1) . . yes
F(1) F(3) C(15) 36.4(2) . . yes
F(2) F(3) C(15) 36.5(2) . . yes
F(5) F(4) F(6) 60.1(1) . . yes
F(5) F(4) C(19) 37.0(2) . . yes
F(6) F(4) C(19) 36.5(2) . . yes
F(4) F(5) F(6) 60.1(1) . . yes
F(4) F(5) C(19) 37.1(2) . . yes
F(6) F(5) C(19) 36.4(2) . . yes
F(4) F(6) F(5) 59.8(1) . . yes
F(4) F(6) C(19) 36.8(2) . . yes
F(5) F(6) C(19) 36.6(2) . . yes
Mn(1) O(2) N(2) 123.6(2) . . yes
Mn(1) O(3) C(16) 126.3(2) . . yes
Mn(1) O(4) C(18) 126.5(2) . . yes
O(1) N(1) N(2) 161.0(2) . . yes
O(1) N(1) C(8) 125.4(2) . . yes
O(1) N(1) C(9) 122.3(2) . . yes
N(2) N(1) C(8) 35.6(1) . . yes
N(2) N(1) C(9) 76.6(2) . . yes
C(8) N(1) C(9) 112.0(2) . . yes
O(2) N(2) N(1) 161.7(2) . . yes
O(2) N(2) C(8) 125.6(2) . . yes
O(2) N(2) C(10) 121.4(2) . . yes
N(1) N(2) C(8) 36.4(2) . . yes
N(1) N(2) C(10) 76.9(2) . . yes
C(8) N(2) C(10) 112.7(2) . . yes
C(1) C(1) C(2) 116.4(1) 2_655 . yes
C(1) C(1) B(1) 109.7(2) 2_655 . yes
C(1) C(1) B(2) 110.2(2) 2_655 . yes
C(1) C(1) B(3) 60.8(2) 2_655 . yes
C(1) C(1) B(3) 59.8(2) 2_655 2_655 yes
C(2) C(1) B(1) 121.3(2) . . yes
C(2) C(1) B(2) 125.2(2) . . yes
C(2) C(1) B(3) 120.5(2) . . yes
C(2) C(1) B(3) 114.5(2) . 2_655 yes
B(1) C(1) B(2) 62.6(2) . . yes
B(1) C(1) B(3) 112.7(2) . . yes
B(1) C(1) B(3) 62.0(2) . 2_655 yes
B(2) C(1) B(3) 61.8(2) . . yes
B(2) C(1) B(3) 112.9(2) . 2_655 yes
B(3) C(1) B(3) 111.4(2) . 2_655 yes
C(1) C(2) C(3) 119.1(3) . . yes
C(1) C(2) C(7) 122.0(3) . . yes
C(3) C(2) C(7) 118.8(3) . . yes
C(2) C(3) C(4) 121.1(3) . . yes
C(3) C(4) C(5) 119.8(3) . . yes
C(4) C(5) C(6) 119.6(3) . . yes
C(4) C(5) C(8) 120.2(3) . . yes
C(6) C(5) C(8) 120.3(3) . . yes
C(5) C(6) C(7) 119.9(3) . . yes
C(2) C(7) C(6) 120.8(3) . . yes
N(1) C(8) N(2) 107.9(2) . . yes
N(1) C(8) C(5) 124.9(2) . . yes
N(2) C(8) C(5) 127.2(3) . . yes
N(1) C(9) C(10) 100.9(2) . . yes
N(1) C(9) C(11) 105.6(2) . . yes
N(1) C(9) C(12) 108.5(2) . . yes
C(10) C(9) C(11) 114.2(2) . . yes
C(10) C(9) C(12) 115.8(3) . . yes
C(11) C(9) C(12) 110.8(2) . . yes
N(2) C(10) C(9) 100.3(2) . . yes
N(2) C(10) C(13) 110.0(2) . . yes
N(2) C(10) C(14) 106.0(2) . . yes
C(9) C(10) C(13) 115.2(2) . . yes
C(9) C(10) C(14) 113.9(3) . . yes
C(13) C(10) C(14) 110.6(3) . . yes
F(1) C(15) F(2) 106.6(3) . . yes
F(1) C(15) F(3) 107.1(3) . . yes
F(1) C(15) C(16) 110.4(3) . . yes
F(2) C(15) F(3) 106.8(3) . . yes
F(2) C(15) C(16) 111.7(3) . . yes
F(3) C(15) C(16) 113.8(3) . . yes
O(3) C(16) C(15) 114.5(3) . . yes
O(3) C(16) C(17) 128.7(3) . . yes
C(15) C(16) C(17) 116.7(3) . . yes
C(16) C(17) C(18) 120.6(3) . . yes
O(4) C(18) C(17) 128.7(3) . . yes
O(4) C(18) C(19) 113.6(3) . . yes
C(17) C(18) C(19) 117.7(3) . . yes
F(4) C(19) F(5) 106.0(3) . . yes
F(4) C(19) F(6) 106.8(3) . . yes
F(4) C(19) C(18) 110.8(3) . . yes
F(5) C(19) F(6) 107.0(3) . . yes
F(5) C(19) C(18) 111.1(3) . . yes
F(6) C(19) C(18) 114.8(3) . . yes
C(1) B(1) B(2) 58.9(2) . . yes
C(1) B(1) B(3) 60.1(2) . 2_655 yes
C(1) B(1) B(4) 106.0(2) . . yes
C(1) B(1) B(5) 105.6(3) . . yes
B(2) B(1) B(3) 108.4(3) . 2_655 yes
B(2) B(1) B(4) 108.5(3) . . yes
B(2) B(1) B(5) 60.1(2) . . yes
B(3) B(1) B(4) 58.9(2) 2_655 . yes
B(3) B(1) B(5) 107.3(3) 2_655 . yes
B(4) B(1) B(5) 60.3(2) . . yes
C(1) B(2) B(1) 58.4(2) . . yes
C(1) B(2) B(3) 59.4(2) . . yes
C(1) B(2) B(4) 105.5(2) . 2_655 yes
C(1) B(2) B(5) 105.1(2) . . yes
B(1) B(2) B(3) 107.4(2) . . yes
B(1) B(2) B(4) 107.8(2) . 2_655 yes
B(1) B(2) B(5) 59.9(2) . . yes
B(3) B(2) B(4) 59.2(2) . 2_655 yes
B(3) B(2) B(5) 107.1(3) . . yes
B(4) B(2) B(5) 60.1(2) 2_655 . yes
C(1) B(3) C(1) 59.4(2) . 2_655 yes
C(1) B(3) B(1) 106.1(2) . 2_655 yes
C(1) B(3) B(2) 58.8(2) . . yes
C(1) B(3) B(4) 106.1(3) . 2_655 yes
C(1) B(3) B(1) 58.0(2) 2_655 2_655 yes
C(1) B(3) B(2) 106.7(2) 2_655 . yes
C(1) B(3) B(4) 105.7(2) 2_655 2_655 yes
B(1) B(3) B(2) 109.0(3) 2_655 . yes
B(1) B(3) B(4) 60.7(2) 2_655 2_655 yes
B(2) B(3) B(4) 60.5(2) . 2_655 yes
B(1) B(4) B(2) 108.6(2) . 2_655 yes
B(1) B(4) B(3) 60.4(2) . 2_655 yes
B(1) B(4) B(5) 59.7(2) . . yes
B(1) B(4) B(5) 107.5(2) . 2_655 yes
B(2) B(4) B(3) 60.2(2) 2_655 2_655 yes
B(2) B(4) B(5) 108.0(3) 2_655 . yes
B(2) B(4) B(5) 60.1(2) 2_655 2_655 yes
B(3) B(4) B(5) 108.0(2) 2_655 . yes
B(3) B(4) B(5) 107.9(3) 2_655 2_655 yes
B(5) B(4) B(5) 59.5(3) . 2_655 yes
B(1) B(5) B(2) 60.1(2) . . yes
B(1) B(5) B(4) 60.0(2) . . yes
B(1) B(5) B(4) 107.7(2) . 2_655 yes
B(1) B(5) B(5) 108.1(2) . 2_655 yes
B(2) B(5) B(4) 108.2(2) . . yes
B(2) B(5) B(4) 59.8(2) . 2_655 yes
B(2) B(5) B(5) 108.5(2) . 2_655 yes
B(4) B(5) B(4) 108.1(3) . 2_655 yes
B(4) B(5) B(5) 60.0(2) . 2_655 yes
B(4) B(5) B(5) 60.4(2) 2_655 2_655 yes

loop_
_geom_bond_atom_site_label_1
_geom_bond_atom_site_label_2
_geom_bond_distance
_geom_bond_site_symmetry_2
_geom_bond_publ_flag
Mn(1) O(2) 2.132(2) . yes
Mn(1) O(2) 2.132(2) 2_655 yes
Mn(1) O(3) 2.174(2) . yes
Mn(1) O(3) 2.174(2) 2_655 yes
Mn(1) O(4) 2.170(2) . yes
Mn(1) O(4) 2.170(2) 2_655 yes
F(1) F(2) 2.136(4) . yes
F(1) F(3) 2.147(3) . yes
F(1) C(15) 1.333(4) . yes
F(2) F(3) 2.142(3) . yes
F(2) C(15) 1.331(4) . yes
F(3) C(15) 1.336(4) . yes
F(4) F(5) 2.131(4) . yes
F(4) F(6) 2.137(3) . yes
F(4) C(19) 1.336(4) . yes
F(5) F(6) 2.137(4) . yes
F(5) C(19) 1.332(4) . yes
F(6) C(19) 1.327(4) . yes
O(1) N(1) 1.272(3) . yes
O(2) N(2) 1.302(3) . yes
O(3) C(16) 1.247(4) . yes
O(4) C(18) 1.252(4) . yes
N(1) N(2) 2.180(4) . yes
N(1) C(8) 1.361(4) . yes
N(1) C(9) 1.495(4) . yes
N(2) C(8) 1.335(4) . yes
N(2) C(10) 1.498(4) . yes
C(1) C(1) 1.718(6) 2_655 yes
C(1) C(2) 1.503(4) . yes
C(1) B(1) 1.706(4) . yes
C(1) B(2) 1.715(4) . yes
C(1) B(3) 1.726(5) . yes
C(1) B(3) 1.744(4) 2_655 yes
C(2) C(3) 1.389(4) . yes
C(2) C(7) 1.390(4) . yes
C(3) C(4) 1.381(4) . yes
C(4) C(5) 1.396(4) . yes
C(5) C(6) 1.394(4) . yes
C(5) C(8) 1.460(4) . yes
C(6) C(7) 1.386(4) . yes
C(9) C(10) 1.550(4) . yes
C(9) C(11) 1.523(4) . yes
C(9) C(12) 1.526(4) . yes
C(10) C(13) 1.514(4) . yes
C(10) C(14) 1.533(4) . yes
C(15) C(16) 1.535(4) . yes
C(16) C(17) 1.396(4) . yes
C(17) C(18) 1.394(4) . yes
C(18) C(19) 1.528(4) . yes
B(1) B(2) 1.779(5) . yes
B(1) B(3) 1.776(5) 2_655 yes
B(1) B(4) 1.780(5) . yes
B(1) B(5) 1.776(5) . yes
B(2) B(3) 1.767(5) . yes
B(2) B(4) 1.773(5) 2_655 yes
B(2) B(5) 1.779(5) . yes
B(3) B(4) 1.750(5) 2_655 yes
B(4) B(5) 1.785(5) . yes
B(4) B(5) 1.778(5) 2_655 yes
B(5) B(5) 1.769(8) 2_655 yes

loop_
_geom_contact_atom_site_label_1
_geom_contact_atom_site_label_2
_geom_contact_distance
_geom_contact_site_symmetry_2
F(1) C(14) 3.565(4) 7_656
F(3) O(2) 3.241(3) 7_656
F(3) C(14) 3.337(4) 7_656
F(3) C(6) 3.504(4) 7_656
F(3) N(2) 3.560(3) 7_656
F(4) C(13) 3.518(4) 3_656
F(6) C(7) 3.576(4) 7_656
O(1) C(11) 3.329(4) 7_556
O(1) B(4) 3.345(4) 4_565
O(1) B(5) 3.490(4) 3_666
O(1) O(1) 3.542(4) 7_556

loop_
_geom_torsion_atom_site_label_1
_geom_torsion_atom_site_label_2
_geom_torsion_atom_site_label_3
_geom_torsion_atom_site_label_4
_geom_torsion
_geom_torsion_site_symmetry_2
_geom_torsion_site_symmetry_3
_geom_torsion_site_symmetry_4
_geom_torsion_publ_flag
Mn(1) O(2) N(2) N(1) -74.2(6) . . . yes
Mn(1) O(2) N(2) C(8) -83.4(3) . . . yes
Mn(1) O(2) N(2) C(10) 103.0(2) . . . yes
Mn(1) O(2) N(2) C(8) -83.4(3) 2_655 2_655 2_655 yes
Mn(1) O(2) N(2) C(10) 103.0(2) 2_655 2_655 2_655 yes
Mn(1) O(3) C(16) C(15) -160.7(2) . . . yes
Mn(1) O(3) C(16) C(17) 20.8(5) . . . yes
Mn(1) O(3) C(16) C(15) -160.7(2) 2_655 2_655 2_655 yes
Mn(1) O(3) C(16) C(17) 20.8(5) 2_655 2_655 2_655 yes
Mn(1) O(4) C(18) C(17) -19.5(5) . . . yes
Mn(1) O(4) C(18) C(19) 160.7(2) . . . yes
Mn(1) O(4) C(18) C(17) -19.5(5) 2_655 2_655 2_655 yes
Mn(1) O(4) C(18) C(19) 160.7(2) 2_655 2_655 2_655 yes
F(1) F(2) F(3) C(15) -38.9(3) . . . yes
F(1) F(2) C(15) F(3) 114.3(3) . . . yes
F(1) F(2) C(15) C(16) -120.6(4) . . . yes
F(1) F(3) F(2) C(15) 38.9(3) . . . yes
F(1) F(3) C(15) F(2) -113.9(3) . . . yes
F(1) F(3) C(15) C(16) 122.3(4) . . . yes
F(1) C(15) F(2) F(3) -114.3(3) . . . yes
F(1) C(15) F(3) F(2) 113.9(3) . . . yes
F(1) C(15) C(16) O(3) -75.1(4) . . . yes
F(1) C(15) C(16) C(17) 103.6(3) . . . yes
F(2) F(1) F(3) C(15) 39.0(3) . . . yes
F(2) F(1) C(15) F(3) -114.1(4) . . . yes
F(2) F(1) C(15) C(16) 121.5(4) . . . yes
F(2) F(3) F(1) C(15) -39.0(3) . . . yes
F(2) F(3) C(15) C(16) -123.8(4) . . . yes
F(2) C(15) F(1) F(3) 114.1(4) . . . yes
F(2) C(15) C(16) O(3) 43.3(4) . . . yes
F(2) C(15) C(16) C(17) -138.0(3) . . . yes
F(3) F(1) F(2) C(15) -38.8(3) . . . yes
F(3) F(1) C(15) C(16) -124.4(4) . . . yes
F(3) F(2) F(1) C(15) 38.8(3) . . . yes
F(3) F(2) C(15) C(16) 125.1(4) . . . yes
F(3) C(15) C(16) O(3) 164.4(3) . . . yes
F(3) C(15) C(16) C(17) -16.9(4) . . . yes
F(4) F(5) F(6) C(19) -39.6(3) . . . yes
F(4) F(5) C(19) F(6) 113.6(4) . . . yes
F(4) F(5) C(19) C(18) -120.4(4) . . . yes
F(4) F(6) F(5) C(19) 39.6(3) . . . yes
F(4) F(6) C(19) F(5) -113.1(4) . . . yes
F(4) F(6) C(19) C(18) 123.2(5) . . . yes
F(4) C(19) F(5) F(6) -113.6(4) . . . yes
F(4) C(19) F(6) F(5) 113.1(4) . . . yes
F(4) C(19) C(18) O(4) -54.2(4) . . . yes
F(4) C(19) C(18) C(17) 126.1(3) . . . yes
F(5) F(4) F(6) C(19) 39.4(3) . . . yes
F(5) F(4) C(19) F(6) -113.8(4) . . . yes
F(5) F(4) C(19) C(18) 120.6(4) . . . yes
F(5) F(6) F(4) C(19) -39.4(3) . . . yes
F(5) F(6) C(19) C(18) -123.7(5) . . . yes
F(5) C(19) F(4) F(6) 113.8(4) . . . yes
F(5) C(19) C(18) O(4) 63.3(4) . . . yes
F(5) C(19) C(18) C(17) -116.4(3) . . . yes
F(6) F(4) F(5) C(19) -38.9(3) . . . yes
F(6) F(4) C(19) C(18) -125.7(4) . . . yes
F(6) F(5) F(4) C(19) 38.9(3) . . . yes
F(6) F(5) C(19) C(18) 126.0(4) . . . yes
F(6) C(19) C(18) O(4) -175.2(3) . . . yes
F(6) C(19) C(18) C(17) 5.1(5) . . . yes
O(1) N(1) N(2) O(2) -14(1) . . . yes
O(1) N(1) N(2) C(8) -1.9(6) . . . yes
O(1) N(1) N(2) C(10) 167.8(6) . . . yes
O(1) N(1) C(8) N(2) 179.2(3) . . . yes
O(1) N(1) C(8) C(5) 0.1(4) . . . yes
O(1) N(1) C(9) C(10) -166.0(2) . . . yes
O(1) N(1) C(9) C(11) 74.9(3) . . . yes
O(1) N(1) C(9) C(12) -43.9(3) . . . yes
O(2) Mn(1) O(2) N(2) 88.3(2) . 2_655 2_655 yes
O(2) Mn(1) O(3) C(16) 59.7(2) . . . yes
O(2) Mn(1) O(3) C(16) -140.1(2) . 2_655 2_655 yes
O(2) Mn(1) O(4) C(18) -54.5(3) . . . yes
O(2) Mn(1) O(4) C(18) 110.6(2) . 2_655 2_655 yes
O(2) N(2) N(1) C(8) -12.7(6) . . . yes
O(2) N(2) N(1) C(9) 161.2(6) . . . yes
O(2) N(2) C(8) N(1) 175.1(2) . . . yes
O(2) N(2) C(8) C(5) -5.8(5) . . . yes
O(2) N(2) C(10) C(9) -163.5(2) . . . yes
O(2) N(2) C(10) C(13) -41.8(3) . . . yes
O(2) N(2) C(10) C(14) 77.8(3) . . . yes
O(3) Mn(1) O(2) N(2) 149.0(2) . . . yes
O(3) Mn(1) O(2) N(2) 28.5(2) . 2_655 2_655 yes
O(3) Mn(1) O(3) C(16) 141.3(3) . 2_655 2_655 yes
O(3) Mn(1) O(4) C(18) 27.7(2) . . . yes
O(3) Mn(1) O(4) C(18) -128.1(3) . 2_655 2_655 yes
O(3) C(16) C(17) C(18) 1.7(5) . . . yes
O(4) Mn(1) O(2) N(2) -129.8(2) . . . yes
O(4) Mn(1) O(2) N(2) -50.3(2) . 2_655 2_655 yes
O(4) Mn(1) O(3) C(16) -28.3(2) . . . yes
O(4) Mn(1) O(3) C(16) -66.5(3) . 2_655 2_655 yes
O(4) Mn(1) O(4) C(18) -166.2(3) . 2_655 2_655 yes
O(4) C(18) C(17) C(16) -2.5(6) . . . yes
N(1) N(2) C(8) C(5) 179.1(4) . . . yes
N(1) N(2) C(10) C(9) 15.6(2) . . . yes
N(1) N(2) C(10) C(13) 137.3(2) . . . yes
N(1) N(2) C(10) C(14) -103.1(2) . . . yes
N(1) C(8) N(2) C(10) -10.8(3) . . . yes
N(1) C(8) C(5) C(4) -32.6(4) . . . yes
N(1) C(8) C(5) C(6) 145.6(3) . . . yes
N(1) C(9) C(10) N(2) -22.8(3) . . . yes
N(1) C(9) C(10) C(13) -140.9(2) . . . yes
N(1) C(9) C(10) C(14) 89.9(3) . . . yes
N(2) N(1) C(8) C(5) -179.1(4) . . . yes
N(2) N(1) C(9) C(10) 15.6(2) . . . yes
N(2) N(1) C(9) C(11) -103.5(2) . . . yes
N(2) N(1) C(9) C(12) 137.7(2) . . . yes
N(2) C(8) N(1) C(9) -6.4(3) . . . yes
N(2) C(8) C(5) C(4) 148.5(3) . . . yes
N(2) C(8) C(5) C(6) -33.4(4) . . . yes
N(2) C(10) C(9) C(11) 89.9(3) . . . yes
N(2) C(10) C(9) C(12) -139.7(2) . . . yes
C(1) C(1) C(2) C(3) -106.2(3) 2_655 2_655 2_655 yes
C(1) C(1) C(2) C(7) 72.2(4) 2_655 2_655 2_655 yes
C(1) C(1) B(1) B(2) -103.2(3) 2_655 2_655 2_655 yes
C(1) C(1) B(1) B(3) 37.3(2) 2_655 2_655 . yes
C(1) C(1) B(1) B(4) -1.0(3) 2_655 2_655 2_655 yes
C(1) C(1) B(1) B(5) -63.9(3) 2_655 2_655 2_655 yes
C(1) C(1) B(2) B(1) 102.3(3) 2_655 2_655 2_655 yes
C(1) C(1) B(2) B(3) -38.1(2) 2_655 2_655 2_655 yes
C(1) C(1) B(2) B(4) 0.6(3) 2_655 2_655 . yes
C(1) C(1) B(2) B(5) 63.2(3) 2_655 2_655 2_655 yes
C(1) C(1) B(3) B(1) -138.7(2) 2_655 . 2_655 yes
C(1) C(1) B(3) B(2) -36.3(2) 2_655 . . yes
C(1) C(1) B(3) B(4) -99.6(2) 2_655 . 2_655 yes
C(1) C(1) B(3) B(1) 35.7(2) 2_655 2_655 . yes
C(1) C(1) B(3) B(2) 138.5(2) 2_655 2_655 2_655 yes
C(1) C(1) B(3) B(4) 99.1(2) 2_655 2_655 . yes
C(1) C(2) C(3) C(4) 178.2(3) . . . yes
C(1) C(2) C(7) C(6) -177.1(3) . . . yes
C(1) B(1) B(2) B(3) 35.1(2) . . . yes
C(1) B(1) B(2) B(4) 97.6(3) . . 2_655 yes
C(1) B(1) B(2) B(5) 135.2(3) . . . yes
C(1) B(1) B(3) B(2) -98.2(3) . 2_655 2_655 yes
C(1) B(1) B(3) B(4) -135.9(3) . 2_655 . yes
C(1) B(1) B(4) B(2) 1.4(3) . . 2_655 yes
C(1) B(1) B(4) B(3) 38.8(2) . . 2_655 yes
C(1) B(1) B(4) B(5) -99.1(3) . . . yes
C(1) B(1) B(4) B(5) -62.2(3) . . 2_655 yes
C(1) B(1) B(5) B(2) -38.8(2) . . . yes
C(1) B(1) B(5) B(4) 99.8(3) . . . yes
C(1) B(1) B(5) B(4) -1.3(3) . . 2_655 yes
C(1) B(1) B(5) B(5) 62.5(3) . . 2_655 yes
C(1) B(2) B(1) B(3) -35.5(2) . . 2_655 yes
C(1) B(2) B(1) B(4) -97.9(3) . . . yes
C(1) B(2) B(1) B(5) -135.2(3) . . . yes
C(1) B(2) B(3) B(1) 97.7(3) . . 2_655 yes
C(1) B(2) B(3) B(4) 135.5(2) . . 2_655 yes
C(1) B(2) B(4) B(1) -1.2(3) . 2_655 2_655 yes
C(1) B(2) B(4) B(3) -38.8(2) . 2_655 . yes
C(1) B(2) B(4) B(5) 98.8(2) . 2_655 . yes
C(1) B(2) B(4) B(5) 62.1(3) . 2_655 2_655 yes
C(1) B(2) B(5) B(1) 38.4(2) . . . yes
C(1) B(2) B(5) B(4) 1.3(3) . . . yes
C(1) B(2) B(5) B(4) -99.5(3) . . 2_655 yes
C(1) B(2) B(5) B(5) -62.3(3) . . 2_655 yes
C(1) B(3) C(1) C(2) -107.5(2) . 2_655 2_655 yes
C(1) B(3) C(1) B(1) 138.7(2) . 2_655 2_655 yes
C(1) B(3) C(1) B(2) 100.9(2) . 2_655 2_655 yes
C(1) B(3) C(1) B(3) 33.6(3) . 2_655 2_655 yes
C(1) B(3) B(1) B(2) -1.3(3) . 2_655 2_655 yes
C(1) B(3) B(1) B(4) 99.7(3) . 2_655 2_655 yes
C(1) B(3) B(1) B(5) 62.2(3) . 2_655 2_655 yes
C(1) B(3) B(2) B(1) -34.7(2) . . . yes
C(1) B(3) B(2) B(4) -135.5(2) . . 2_655 yes
C(1) B(3) B(2) B(5) -97.7(2) . . . yes
C(1) B(3) B(4) B(1) -99.8(3) . 2_655 2_655 yes
C(1) B(3) B(4) B(2) 38.6(2) . 2_655 . yes
C(1) B(3) B(4) B(5) 0.6(3) . 2_655 . yes
C(1) B(3) B(4) B(5) -62.3(3) . 2_655 2_655 yes
C(1) B(3) C(1) C(2) 105.2(2) 2_655 2_655 2_655 yes
C(1) B(3) C(1) B(1) -100.6(2) 2_655 2_655 2_655 yes
C(1) B(3) C(1) B(2) -138.5(2) 2_655 2_655 2_655 yes
C(1) B(3) C(1) B(3) -33.2(3) 2_655 2_655 . yes
C(1) B(3) B(1) B(2) 35.0(2) 2_655 . . yes
C(1) B(3) B(1) B(4) 135.9(3) 2_655 . . yes
C(1) B(3) B(1) B(5) 98.4(3) 2_655 . . yes
C(1) B(3) B(2) B(1) 1.8(3) 2_655 2_655 2_655 yes
C(1) B(3) B(2) B(4) -99.0(2) 2_655 2_655 . yes
C(1) B(3) B(2) B(5) -61.2(3) 2_655 2_655 2_655 yes
C(1) B(3) B(4) B(1) -37.8(2) 2_655 . . yes
C(1) B(3) B(4) B(2) 100.6(3) 2_655 . 2_655 yes
C(1) B(3) B(4) B(5) -0.3(3) 2_655 . . yes
C(1) B(3) B(4) B(5) 62.6(3) 2_655 . 2_655 yes
C(2) C(1) C(1) C(2) -7.5(5) . 2_655 2_655 yes
C(2) C(1) C(1) B(1) -150.0(2) . 2_655 2_655 yes
C(2) C(1) C(1) B(2) 142.8(2) . 2_655 2_655 yes
C(2) C(1) C(1) B(3) -111.8(3) . 2_655 . yes
C(2) C(1) C(1) B(3) 104.3(3) . 2_655 2_655 yes
C(2) C(1) B(1) B(2) 116.4(3) . . . yes
C(2) C(1) B(1) B(3) -103.1(3) . . 2_655 yes
C(2) C(1) B(1) B(4) -141.4(3) . . . yes
C(2) C(1) B(1) B(5) 155.7(3) . . . yes
C(2) C(1) B(2) B(1) -110.6(3) . . . yes
C(2) C(1) B(2) B(3) 109.0(3) . . . yes
C(2) C(1) B(2) B(4) 147.7(3) . . 2_655 yes
C(2) C(1) B(2) B(5) -149.7(3) . . . yes
C(2) C(1) B(3) B(1) 140.9(3) . . 2_655 yes
C(2) C(1) B(3) B(2) -116.3(3) . . . yes
C(2) C(1) B(3) B(4) -155.7(2) . . 2_655 yes
C(2) C(1) B(3) B(1) 113.9(3) . 2_655 . yes
C(2) C(1) B(3) B(2) -143.8(2) . 2_655 2_655 yes
C(2) C(1) B(3) B(4) 152.9(3) . 2_655 . yes
C(2) C(3) C(4) C(5) -0.7(4) . . . yes
C(2) C(7) C(6) C(5) -1.3(4) . . . yes
C(3) C(2) C(1) B(1) 31.7(4) . . . yes
C(3) C(2) C(1) B(2) 108.5(3) . . . yes
C(3) C(2) C(1) B(3) -176.4(3) . . . yes
C(3) C(2) C(1) B(3) -39.2(4) . . 2_655 yes
C(3) C(2) C(7) C(6) 1.3(4) . . . yes
C(3) C(4) C(5) C(6) 0.7(4) . . . yes
C(3) C(4) C(5) C(8) 178.9(3) . . . yes
C(4) C(3) C(2) C(7) -0.3(4) . . . yes
C(4) C(5) C(6) C(7) 0.3(4) . . . yes
C(5) C(8) N(1) C(9) 174.5(3) . . . yes
C(5) C(8) N(2) C(10) 168.3(3) . . . yes
C(7) C(2) C(1) B(1) -149.8(3) . . . yes
C(7) C(2) C(1) B(2) -73.1(4) . . . yes
C(7) C(2) C(1) B(3) 2.1(4) . . . yes
C(7) C(2) C(1) B(3) 139.3(3) . . 2_655 yes
C(7) C(6) C(5) C(8) -177.9(3) . . . yes
C(8) N(1) N(2) C(10) 169.7(3) . . . yes
C(8) N(1) C(9) C(10) 19.5(3) . . . yes
C(8) N(1) C(9) C(11) -99.7(3) . . . yes
C(8) N(1) C(9) C(12) 141.5(3) . . . yes
C(8) N(2) N(1) C(9) 173.9(3) . . . yes
C(8) N(2) C(10) C(9) 22.1(3) . . . yes
C(8) N(2) C(10) C(13) 143.9(3) . . . yes
C(8) N(2) C(10) C(14) -96.5(3) . . . yes
C(9) N(1) N(2) C(10) -16.3(2) . . . yes
C(11) C(9) C(10) C(13) -28.1(4) . . . yes
C(11) C(9) C(10) C(14) -157.3(3) . . . yes
C(12) C(9) C(10) C(13) 102.3(3) . . . yes
C(12) C(9) C(10) C(14) -26.9(3) . . . yes
C(15) C(16) C(17) C(18) -176.8(3) . . . yes
C(16) C(17) C(18) C(19) 177.3(3) . . . yes
B(1) C(1) C(1) B(1) 67.4(4) . 2_655 2_655 yes
B(1) C(1) C(1) B(2) 0.3(3) . 2_655 2_655 yes
B(1) C(1) C(1) B(3) 105.7(3) . 2_655 . yes
B(1) C(1) C(1) B(3) -38.2(2) . 2_655 2_655 yes
B(1) C(1) B(2) B(3) -140.4(2) . . . yes
B(1) C(1) B(2) B(4) -101.7(3) . . 2_655 yes
B(1) C(1) B(2) B(5) -39.1(2) . . . yes
B(1) C(1) B(3) B(2) 37.9(2) . . . yes
B(1) C(1) B(3) B(4) -1.6(3) . . 2_655 yes
B(1) C(1) B(3) B(2) 102.4(3) . 2_655 2_655 yes
B(1) C(1) B(3) B(4) 39.0(2) . 2_655 . yes
B(1) B(2) C(1) B(3) 140.4(2) . . . yes
B(1) B(2) C(1) B(3) 37.5(3) . . 2_655 yes
B(1) B(2) B(3) B(4) 100.8(3) . . 2_655 yes
B(1) B(2) B(4) B(3) -100.0(3) . 2_655 . yes
B(1) B(2) B(4) B(5) 37.5(2) . 2_655 . yes
B(1) B(2) B(4) B(5) 0.9(3) . 2_655 2_655 yes
B(1) B(2) B(5) B(4) -37.1(2) . . . yes
B(1) B(2) B(5) B(4) -137.9(3) . . 2_655 yes
B(1) B(2) B(5) B(5) -100.7(3) . . 2_655 yes
B(1) B(3) C(1) B(2) -37.8(3) 2_655 . . yes
B(1) B(3) C(1) B(3) -105.1(2) 2_655 . . yes
B(1) B(3) C(1) B(2) -102.8(3) 2_655 2_655 2_655 yes
B(1) B(3) C(1) B(3) 2.5(3) 2_655 2_655 . yes
B(1) B(3) B(2) B(4) -37.8(2) 2_655 2_655 . yes
B(1) B(3) B(2) B(5) 0.0(3) 2_655 2_655 2_655 yes
B(1) B(3) B(4) B(2) 138.4(3) 2_655 . 2_655 yes
B(1) B(3) B(4) B(5) 37.5(3) 2_655 . . yes
B(1) B(3) B(4) B(5) 100.4(3) 2_655 . 2_655 yes
B(1) B(4) B(2) B(3) 37.6(2) . 2_655 2_655 yes
B(1) B(4) B(2) B(5) -100.0(3) . 2_655 2_655 yes
B(1) B(4) B(3) B(2) -138.4(3) . 2_655 2_655 yes
B(1) B(4) B(5) B(2) 37.1(2) . . . yes
B(1) B(4) B(5) B(4) 100.4(2) . . 2_655 yes
B(1) B(4) B(5) B(5) 138.4(2) . . 2_655 yes
B(1) B(4) B(5) B(2) 101.8(3) . 2_655 2_655 yes
B(1) B(4) B(5) B(4) 0.8(3) . 2_655 2_655 yes
B(1) B(4) B(5) B(5) -37.0(2) . 2_655 . yes
B(1) B(5) B(2) B(3) 100.5(3) . . . yes
B(1) B(5) B(2) B(4) 137.9(3) . . 2_655 yes
B(1) B(5) B(4) B(2) -101.4(3) . . 2_655 yes
B(1) B(5) B(4) B(3) -37.7(3) . . 2_655 yes
B(1) B(5) B(4) B(5) -138.4(2) . . 2_655 yes
B(1) B(5) B(4) B(2) -37.6(2) . 2_655 . yes
B(1) B(5) B(4) B(3) 0.4(3) . 2_655 . yes
B(1) B(5) B(4) B(5) 101.2(3) . 2_655 2_655 yes
B(1) B(5) B(5) B(1) -63.2(5) . 2_655 2_655 yes
B(1) B(5) B(5) B(2) 0.4(4) . 2_655 2_655 yes
B(1) B(5) B(5) B(4) 37.3(2) . 2_655 . yes
B(1) B(5) B(5) B(4) -100.5(3) . 2_655 2_655 yes
B(2) C(1) C(1) B(2) -66.9(4) . 2_655 2_655 yes
B(2) C(1) C(1) B(3) 38.5(2) . 2_655 . yes
B(2) C(1) C(1) B(3) -105.4(3) . 2_655 2_655 yes
B(2) C(1) B(1) B(3) 140.5(3) . . 2_655 yes
B(2) C(1) B(1) B(4) 102.2(3) . . . yes
B(2) C(1) B(1) B(5) 39.3(2) . . . yes
B(2) C(1) B(3) B(4) -39.4(2) . . 2_655 yes
B(2) C(1) B(3) B(4) 1.3(3) . 2_655 . yes
B(2) B(1) C(1) B(3) -37.5(2) . . . yes
B(2) B(1) C(1) B(3) -140.5(3) . . 2_655 yes
B(2) B(1) B(3) B(4) -100.9(3) . 2_655 . yes
B(2) B(1) B(4) B(3) 100.8(3) . . 2_655 yes
B(2) B(1) B(4) B(5) -37.2(2) . . . yes
B(2) B(1) B(4) B(5) -0.3(3) . . 2_655 yes
B(2) B(1) B(5) B(4) 138.6(3) . . . yes
B(2) B(1) B(5) B(4) 37.5(2) . . 2_655 yes
B(2) B(1) B(5) B(5) 101.3(3) . . 2_655 yes
B(2) B(3) C(1) B(3) 105.3(2) . . 2_655 yes
B(2) B(3) C(1) B(3) -2.7(3) . 2_655 2_655 yes
B(2) B(3) B(1) B(4) 37.7(2) . 2_655 2_655 yes
B(2) B(3) B(1) B(5) 0.2(3) . 2_655 2_655 yes
B(2) B(3) B(4) B(5) -38.0(2) . 2_655 . yes
B(2) B(3) B(4) B(5) -100.9(3) . 2_655 2_655 yes
B(2) B(4) B(1) B(3) -37.5(2) 2_655 2_655 . yes
B(2) B(4) B(1) B(5) 100.5(3) 2_655 2_655 2_655 yes
B(2) B(4) B(5) B(4) -101.0(2) 2_655 . . yes
B(2) B(4) B(5) B(5) -138.8(2) 2_655 . 2_655 yes
B(2) B(4) B(5) B(4) -1.0(3) 2_655 2_655 . yes
B(2) B(4) B(5) B(5) 36.9(2) 2_655 2_655 . yes
B(2) B(5) B(1) B(3) -101.7(3) . . 2_655 yes
B(2) B(5) B(1) B(4) -138.6(3) . . . yes
B(2) B(5) B(4) B(3) -0.6(4) . . 2_655 yes
B(2) B(5) B(4) B(5) -101.2(3) . . 2_655 yes
B(2) B(5) B(4) B(3) 38.0(2) . 2_655 . yes
B(2) B(5) B(4) B(5) 138.8(2) . 2_655 2_655 yes
B(2) B(5) B(5) B(2) 64.0(4) . 2_655 2_655 yes
B(2) B(5) B(5) B(4) 100.9(3) . 2_655 . yes
B(2) B(5) B(5) B(4) -36.9(3) . 2_655 2_655 yes
B(3) C(1) C(1) B(3) -143.9(3) . 2_655 2_655 yes
B(3) C(1) B(1) B(4) 64.7(3) . . . yes
B(3) C(1) B(1) B(5) 1.8(3) . . . yes
B(3) C(1) B(2) B(4) 38.7(2) . . 2_655 yes
B(3) C(1) B(2) B(5) 101.2(3) . . . yes
B(3) C(1) B(3) C(1) 33.6(3) . 2_655 2_655 yes
B(3) C(1) B(3) B(4) -66.1(3) . 2_655 . yes
B(3) C(1) C(1) B(3) 143.9(3) 2_655 . 2_655 yes
B(3) C(1) B(1) B(4) -38.3(2) 2_655 2_655 2_655 yes
B(3) C(1) B(1) B(5) -101.2(3) 2_655 2_655 2_655 yes
B(3) C(1) B(2) B(4) -64.2(3) 2_655 2_655 . yes
B(3) C(1) B(2) B(5) -1.6(3) 2_655 2_655 2_655 yes
B(3) C(1) B(3) C(1) -33.2(3) 2_655 2_655 . yes
B(3) C(1) B(3) B(4) 65.9(3) 2_655 2_655 . yes
B(3) B(1) B(2) B(4) 62.1(3) 2_655 2_655 . yes
B(3) B(1) B(2) B(5) 99.7(3) 2_655 2_655 2_655 yes
B(3) B(1) B(4) B(5) -101.1(3) 2_655 2_655 . yes
B(3) B(1) B(4) B(5) -138.0(3) 2_655 2_655 2_655 yes
B(3) B(1) B(5) B(4) -64.2(3) 2_655 2_655 . yes
B(3) B(1) B(5) B(4) 36.9(2) 2_655 2_655 2_655 yes
B(3) B(1) B(5) B(5) -0.4(4) 2_655 2_655 . yes
B(3) B(2) B(1) B(4) -62.8(3) . . . yes
B(3) B(2) B(1) B(5) -100.1(3) . . . yes
B(3) B(2) B(4) B(5) 137.5(3) . 2_655 . yes
B(3) B(2) B(4) B(5) 100.8(3) . 2_655 2_655 yes
B(3) B(2) B(5) B(4) 63.4(3) . . . yes
B(3) B(2) B(5) B(4) -37.4(2) . . 2_655 yes
B(3) B(2) B(5) B(5) -0.2(4) . . 2_655 yes
B(3) B(4) B(1) B(5) 138.0(3) 2_655 2_655 2_655 yes
B(3) B(4) B(2) B(5) -137.5(3) 2_655 . . yes
B(3) B(4) B(5) B(4) -63.0(3) 2_655 . . yes
B(3) B(4) B(5) B(5) -100.8(2) 2_655 . 2_655 yes
B(3) B(4) B(5) B(4) 62.6(3) 2_655 2_655 . yes
B(3) B(4) B(5) B(5) 100.6(3) 2_655 2_655 . yes
B(4) B(1) B(2) B(5) 37.3(2) . . . yes
B(4) B(1) B(5) B(5) -37.3(3) . . 2_655 yes
B(4) B(2) B(1) B(5) -37.6(2) 2_655 2_655 2_655 yes
B(4) B(2) B(5) B(5) 37.2(3) 2_655 2_655 . yes
B(4) B(3) B(1) B(5) -37.5(2) 2_655 . . yes
B(4) B(3) B(2) B(5) 37.8(2) 2_655 2_655 2_655 yes
B(4) B(5) B(4) B(5) 37.8(3) . 2_655 2_655 yes
B(4) B(5) B(5) B(4) -137.8(3) . 2_655 2_655 yes
B(4) B(5) B(4) B(5) -38.0(3) 2_655 2_655 . yes
B(4) B(5) B(5) B(4) 137.8(3) 2_655 . 2_655 yes
B(5) B(4) B(5) B(4) 37.8(3) . 2_655 2_655 yes
B(5) B(4) B(5) B(4) -38.0(3) 2_655 2_655 . yes
B(5) B(4) B(5) B(4) -38.0(3) 2_655 2_655 . yes
